data_4068450
loop_
_publ_author_name
'Kahn, Sarah L.'
'Breheney, Meghan K.'
'Martinak, Sarah L.'
'Fosbenner, Stephanie M.'
'Seibert, Ashley R.'
'Kassel, W. Scott'
'Dougherty, William G.'
'Nataro, Chip'

_publ_section_title
;
 Synthesis, Characterization, and Electrochemistry of Compounds Containing
 1-Diphenylphosphino-1&#x2032;-(di-tert-butylphosphino)ferrocene
 (dppdtbpf)
;
_journal_issue 7
_journal_name_full Organometallics
_journal_page_first 2119
_journal_paper_doi 10.1021/om800850c
_journal_volume 28
_journal_year 2009
_chemical_formula_sum 'C30 H36 Fe P2 S Se'
_chemical_formula_weight 625.40
_chemical_name_systematic
; 
 ? 
;
_space_group_IT_number 61
_symmetry_cell_setting orthorhombic
_symmetry_space_group_name_Hall '-P 2ac 2ab'
_symmetry_space_group_name_H-M 'P b c a'
_atom_sites_solution_hydrogens geom
_atom_sites_solution_primary direct
_atom_sites_solution_secondary difmap
_audit_creation_method SHELXL-97
_cell_angle_alpha 90.00
_cell_angle_beta 90.00
_cell_angle_gamma 90.00
_cell_formula_units_Z 8
_cell_length_a 14.0210(2)
_cell_length_b 15.7391(2)
_cell_length_c 25.8400(3)
_cell_measurement_reflns_used 9884
_cell_measurement_temperature 100(2)
_cell_measurement_theta_max 67.58
_cell_measurement_theta_min 3.42
_cell_volume 5702.32(13)
_computing_cell_refinement 'Bruker SAINT'
_computing_data_collection 'Bruker APEX2'
_computing_data_reduction 'Bruker SAINT'
_computing_molecular_graphics 'Bruker SHELXTL'
_computing_publication_material 'Bruker SHELXTL'
_computing_structure_refinement 'SHELXL-97 (Sheldrick, 2008)'
_computing_structure_solution 'SHELXS-97 (Sheldrick, 2008)'
_diffrn_ambient_temperature 100(2)
_diffrn_measured_fraction_theta_full 0.989
_diffrn_measured_fraction_theta_max 0.985
_diffrn_measurement_device_type 'Bruker APEX-II CCD'
_diffrn_measurement_method '\f and \w scans'
_diffrn_radiation_monochromator graphite
_diffrn_radiation_source 'fine-focus sealed tube'
_diffrn_radiation_type CuK\a
_diffrn_radiation_wavelength 1.54178
_diffrn_reflns_av_R_equivalents 0.0564
_diffrn_reflns_av_sigmaI/netI 0.0540
_diffrn_reflns_limit_h_max 16
_diffrn_reflns_limit_h_min -16
_diffrn_reflns_limit_k_max 11
_diffrn_reflns_limit_k_min -18
_diffrn_reflns_limit_l_max 31
_diffrn_reflns_limit_l_min -30
_diffrn_reflns_number 20071
_diffrn_reflns_theta_full 67.00
_diffrn_reflns_theta_max 68.02
_diffrn_reflns_theta_min 3.42
_exptl_absorpt_coefficient_mu 7.569
_exptl_absorpt_correction_T_max 0.7829
_exptl_absorpt_correction_T_min 0.2544
_exptl_absorpt_correction_type multi-scan
_exptl_absorpt_process_details SADABS
_exptl_crystal_colour yellow
_exptl_crystal_density_diffrn 1.457
_exptl_crystal_density_method 'not measured'
_exptl_crystal_description plate
_exptl_crystal_F_000 2576
_exptl_crystal_size_max 0.25
_exptl_crystal_size_mid 0.13
_exptl_crystal_size_min 0.03
_refine_diff_density_max 0.852
_refine_diff_density_min -0.728
_refine_diff_density_rms 0.134
_refine_ls_extinction_method none
_refine_ls_goodness_of_fit_ref 1.032
_refine_ls_hydrogen_treatment constr
_refine_ls_matrix_type full
_refine_ls_number_parameters 322
_refine_ls_number_reflns 5124
_refine_ls_number_restraints 0
_refine_ls_restrained_S_all 1.032
_refine_ls_R_factor_all 0.0531
_refine_ls_R_factor_gt 0.0473
_refine_ls_shift/su_max 0.001
_refine_ls_shift/su_mean 0.000
_refine_ls_structure_factor_coef Fsqd
_refine_ls_weighting_details 'calc w=1/[\s^2^(Fo^2^)+(0.0958P)^2^+2.8000P] where P=(Fo^2^+2Fc^2^)/3'
_refine_ls_weighting_scheme calc
_refine_ls_wR_factor_gt 0.1339
_refine_ls_wR_factor_ref 0.1392
_reflns_number_gt 4530
_reflns_number_total 5124
_reflns_threshold_expression >2sigma(I)
_cod_data_source_file om800850c_si_003.cif
_cod_data_source_block chip010
_cod_depositor_comments
;
The following automatic conversions were performed:

'_symmetry_cell_setting' value 'Orthorhombic' changed to
'orthorhombic' according to
/home/saulius/struct/CIF-dictionaries/cif_core.dic dictionary named
'cif_core.dic' version 2.4.2 from 2011-04-26.

Automatic conversion script
Id: cif_fix_values 1715 2011-07-08 13:25:40Z adriana 
;
_cod_original_sg_symbol_H-M Pbca
_cod_database_code 4068450

loop_
_symmetry_equiv_pos_as_xyz
'x, y, z'
'-x+1/2, -y, z+1/2'
'-x, y+1/2, -z+1/2'
'x+1/2, -y+1/2, -z'
'-x, -y, -z'
'x-1/2, y, -z-1/2'
'x, -y-1/2, z-1/2'
'-x-1/2, y-1/2, z'

loop_
_atom_site_label
_atom_site_type_symbol
_atom_site_fract_x
_atom_site_fract_y
_atom_site_fract_z
_atom_site_U_iso_or_equiv
_atom_site_adp_type
_atom_site_occupancy
_atom_site_symmetry_multiplicity
_atom_site_calc_flag
_atom_site_refinement_flags
Fe1 Fe 0.31937(4) 0.91064(3) 0.225329(17) 0.01119(16) Uani 1 1 d .
P1 P 0.35896(6) 0.85313(5) 0.09506(3) 0.0150(2) Uani 1 1 d .
P2 P 0.30946(6) 1.07693(5) 0.31179(3) 0.0131(2) Uani 1 1 d .
S1 S 0.27881(6) 0.94884(5) 0.07014(3) 0.0199(2) Uani 1 1 d .
Se1 Se 0.41270(3) 1.15277(2) 0.274585(14) 0.02027(15) Uani 1 1 d .
C1 C 0.3918(2) 0.8655(2) 0.16243(12) 0.0130(6) Uani 1 1 d .
C2 C 0.3975(2) 0.8058(2) 0.20439(12) 0.0154(7) Uani 1 1 d .
H2A H 0.3738 0.7459 0.2037 0.018 Uiso 1 1 calc R
C3 C 0.4411(2) 0.8466(2) 0.24716(12) 0.0177(7) Uani 1 1 d .
H3A H 0.4530 0.8205 0.2818 0.021 Uiso 1 1 calc R
C4 C 0.4636(3) 0.9315(2) 0.23265(12) 0.0177(7) Uani 1 1 d .
H4A H 0.4945 0.9753 0.2552 0.021 Uiso 1 1 calc R
C5 C 0.4323(2) 0.9436(2) 0.18075(12) 0.0154(7) Uani 1 1 d .
H5A H 0.4385 0.9973 0.1603 0.019 Uiso 1 1 calc R
C6 C 0.2553(3) 0.9968(2) 0.27197(11) 0.0149(7) Uani 1 1 d .
C7 C 0.2262(3) 1.0097(2) 0.21969(12) 0.0172(7) Uani 1 1 d .
H7A H 0.2354 1.0625 0.1988 0.021 Uiso 1 1 calc R
C8 C 0.1813(2) 0.9331(2) 0.20275(14) 0.0188(7) Uani 1 1 d .
H8A H 0.1546 0.9226 0.1674 0.023 Uiso 1 1 calc R
C9 C 0.1828(2) 0.8738(2) 0.24405(13) 0.0175(7) Uani 1 1 d .
H9A H 0.1576 0.8144 0.2426 0.021 Uiso 1 1 calc R
C10 C 0.2286(2) 0.91182(19) 0.28715(13) 0.0145(7) Uani 1 1 d .
H10A H 0.2401 0.8849 0.3216 0.017 Uiso 1 1 calc R
C11 C 0.4784(3) 0.8532(2) 0.06138(12) 0.0203(7) Uani 1 1 d .
C12 C 0.5515(3) 0.7961(3) 0.08795(14) 0.0292(8) Uani 1 1 d .
H12A H 0.6140 0.8039 0.0716 0.044 Uiso 1 1 calc R
H12B H 0.5318 0.7366 0.0846 0.044 Uiso 1 1 calc R
H12C H 0.5556 0.8111 0.1247 0.044 Uiso 1 1 calc R
C13 C 0.5177(3) 0.9444(2) 0.06274(13) 0.0262(8) Uani 1 1 d .
H13A H 0.5721 0.9489 0.0391 0.039 Uiso 1 1 calc R
H13B H 0.5382 0.9581 0.0980 0.039 Uiso 1 1 calc R
H13C H 0.4677 0.9841 0.0519 0.039 Uiso 1 1 calc R
C14 C 0.4664(3) 0.8270(3) 0.00429(13) 0.0274(8) Uani 1 1 d .
H14A H 0.5266 0.8358 -0.0142 0.041 Uiso 1 1 calc R
H14B H 0.4163 0.8616 -0.0117 0.041 Uiso 1 1 calc R
H14C H 0.4485 0.7668 0.0024 0.041 Uiso 1 1 calc R
C15 C 0.2954(3) 0.7492(2) 0.08713(13) 0.0228(8) Uani 1 1 d .
C16 C 0.3602(3) 0.6714(2) 0.09614(15) 0.0297(9) Uani 1 1 d .
H16A H 0.3216 0.6195 0.0956 0.045 Uiso 1 1 calc R
H16B H 0.3918 0.6766 0.1298 0.045 Uiso 1 1 calc R
H16C H 0.4085 0.6686 0.0688 0.045 Uiso 1 1 calc R
C17 C 0.2508(3) 0.7435(3) 0.03284(15) 0.0375(10) Uani 1 1 d .
H17A H 0.2122 0.6917 0.0303 0.056 Uiso 1 1 calc R
H17B H 0.3015 0.7418 0.0068 0.056 Uiso 1 1 calc R
H17C H 0.2102 0.7932 0.0268 0.056 Uiso 1 1 calc R
C18 C 0.2125(3) 0.7471(2) 0.12613(15) 0.0292(9) Uani 1 1 d .
H18A H 0.1742 0.6959 0.1205 0.044 Uiso 1 1 calc R
H18B H 0.1724 0.7975 0.1213 0.044 Uiso 1 1 calc R
H18C H 0.2380 0.7467 0.1614 0.044 Uiso 1 1 calc R
C19 C 0.2976(3) 1.0034(2) 0.41052(12) 0.0199(7) Uani 1 1 d .
H19A H 0.2316 1.0167 0.4090 0.024 Uiso 1 1 calc R
C20 C 0.3355(3) 0.9641(2) 0.45437(12) 0.0228(8) Uani 1 1 d .
H20A H 0.2953 0.9510 0.4829 0.027 Uiso 1 1 calc R
C21 C 0.4312(3) 0.9444(2) 0.45628(13) 0.0231(8) Uani 1 1 d .
H21A H 0.4566 0.9170 0.4860 0.028 Uiso 1 1 calc R
C22 C 0.4909(3) 0.9644(2) 0.41495(13) 0.0229(8) Uani 1 1 d .
H22A H 0.5569 0.9511 0.4166 0.027 Uiso 1 1 calc R
C23 C 0.4534(2) 1.0037(2) 0.37145(12) 0.0186(7) Uani 1 1 d .
H23A H 0.4940 1.0175 0.3432 0.022 Uiso 1 1 calc R
C24 C 0.3569(2) 1.02295(19) 0.36889(11) 0.0146(7) Uani 1 1 d .
C25 C 0.1154(3) 1.1143(2) 0.32807(13) 0.0209(7) Uani 1 1 d .
H25A H 0.1017 1.0644 0.3088 0.025 Uiso 1 1 calc R
C26 C 0.0411(3) 1.1626(2) 0.34811(13) 0.0222(8) Uani 1 1 d .
H26A H -0.0231 1.1461 0.3423 0.027 Uiso 1 1 calc R
C27 C 0.0612(2) 1.2351(2) 0.37674(12) 0.0167(7) Uani 1 1 d .
H27A H 0.0106 1.2676 0.3912 0.020 Uiso 1 1 calc R
C28 C 0.1546(3) 1.2600(2) 0.38426(13) 0.0224(7) Uani 1 1 d .
H28A H 0.1682 1.3100 0.4035 0.027 Uiso 1 1 calc R
C29 C 0.2286(3) 1.2122(2) 0.36388(14) 0.0227(8) Uani 1 1 d .
H29A H 0.2927 1.2299 0.3689 0.027 Uiso 1 1 calc R
C30 C 0.2096(2) 1.13840(19) 0.33603(12) 0.0145(6) Uani 1 1 d .

loop_
_atom_site_aniso_label
_atom_site_aniso_U_11
_atom_site_aniso_U_22
_atom_site_aniso_U_33
_atom_site_aniso_U_23
_atom_site_aniso_U_13
_atom_site_aniso_U_12
Fe1 0.0152(3) 0.0108(3) 0.0075(3) -0.00078(17) 0.00069(18) 0.00108(19)
P1 0.0190(5) 0.0182(4) 0.0079(4) -0.0017(3) -0.0014(3) 0.0021(3)
P2 0.0182(5) 0.0102(4) 0.0109(4) -0.0013(3) 0.0017(3) -0.0008(3)
S1 0.0232(5) 0.0255(4) 0.0110(4) 0.0030(3) -0.0042(3) 0.0117(3)
Se1 0.0236(3) 0.0146(2) 0.0227(2) 0.00305(13) 0.00586(14) -0.00313(14)
C1 0.0143(17) 0.0154(14) 0.0093(14) 0.0002(12) 0.0055(12) 0.0028(13)
C2 0.0209(18) 0.0124(14) 0.0127(15) 0.0007(13) 0.0037(12) 0.0082(13)
C3 0.0206(19) 0.0250(17) 0.0075(15) 0.0012(12) -0.0007(13) 0.0121(13)
C4 0.0166(19) 0.0243(17) 0.0121(15) -0.0031(13) -0.0012(13) 0.0018(14)
C5 0.0150(17) 0.0184(16) 0.0129(15) -0.0012(13) 0.0050(12) -0.0020(13)
C6 0.0236(19) 0.0094(15) 0.0118(14) -0.0022(11) 0.0057(12) 0.0010(13)
C7 0.0203(19) 0.0165(16) 0.0148(15) 0.0001(12) 0.0013(12) 0.0047(14)
C8 0.0143(18) 0.0243(17) 0.0177(17) -0.0070(14) -0.0006(13) 0.0044(13)
C9 0.0156(18) 0.0160(16) 0.0210(17) -0.0063(14) 0.0065(13) -0.0029(13)
C10 0.0144(17) 0.0148(15) 0.0143(15) -0.0015(12) 0.0093(13) 0.0006(12)
C11 0.0180(19) 0.033(2) 0.0097(15) 0.0006(13) 0.0020(13) 0.0026(14)
C12 0.029(2) 0.042(2) 0.0163(17) 0.0044(16) 0.0033(14) 0.0085(18)
C13 0.026(2) 0.041(2) 0.0121(15) 0.0023(15) 0.0055(14) -0.0060(17)
C14 0.030(2) 0.043(2) 0.0099(16) -0.0029(15) 0.0012(14) 0.0011(17)
C15 0.026(2) 0.0233(17) 0.0187(17) -0.0100(14) 0.0046(14) -0.0046(15)
C16 0.041(3) 0.0192(17) 0.029(2) -0.0084(15) 0.0075(17) -0.0030(16)
C17 0.034(2) 0.052(3) 0.0271(19) -0.018(2) -0.0005(18) -0.0073(19)
C18 0.027(2) 0.032(2) 0.0282(19) -0.0141(16) 0.0103(16) -0.0123(17)
C19 0.029(2) 0.0166(16) 0.0140(15) -0.0049(13) 0.0054(14) 0.0010(14)
C20 0.041(2) 0.0175(16) 0.0102(15) -0.0016(12) 0.0059(14) -0.0024(15)
C21 0.038(2) 0.0171(16) 0.0143(16) -0.0044(13) -0.0076(15) 0.0008(15)
C22 0.028(2) 0.0224(17) 0.0187(16) -0.0028(14) -0.0054(14) 0.0008(15)
C23 0.023(2) 0.0203(16) 0.0124(15) -0.0032(13) 0.0011(13) -0.0014(14)
C24 0.0223(19) 0.0130(14) 0.0085(14) -0.0033(11) -0.0005(12) 0.0010(13)
C25 0.0247(19) 0.0170(16) 0.0210(17) -0.0077(14) 0.0001(14) -0.0008(14)
C26 0.023(2) 0.0224(17) 0.0214(17) -0.0062(14) 0.0008(14) 0.0004(14)
C27 0.0237(18) 0.0167(15) 0.0099(14) 0.0000(12) 0.0018(13) 0.0046(13)
C28 0.031(2) 0.0152(15) 0.0213(17) -0.0087(14) 0.0011(15) -0.0030(14)
C29 0.0210(19) 0.0217(17) 0.0253(17) -0.0099(14) 0.0035(14) -0.0034(15)
C30 0.0193(18) 0.0106(14) 0.0135(15) -0.0003(12) 0.0035(12) -0.0004(12)

loop_
_atom_type_symbol
_atom_type_description
_atom_type_scat_dispersion_real
_atom_type_scat_dispersion_imag
_atom_type_scat_source
C C 0.0181 0.0091 'International Tables Vol C Tables 4.2.6.8 and 6.1.1.4'
H H 0.0000 0.0000 'International Tables Vol C Tables 4.2.6.8 and 6.1.1.4'
P P 0.2955 0.4335 'International Tables Vol C Tables 4.2.6.8 and 6.1.1.4'
S S 0.3331 0.5567 'International Tables Vol C Tables 4.2.6.8 and 6.1.1.4'
Fe Fe -1.1336 3.1974 'International Tables Vol C Tables 4.2.6.8 and 6.1.1.4'
Se Se -0.7943 1.1372 'International Tables Vol C Tables 4.2.6.8 and 6.1.1.4'

loop_
_geom_angle_atom_site_label_1
_geom_angle_atom_site_label_2
_geom_angle_atom_site_label_3
_geom_angle
C5 Fe1 C6 120.90(13)
C5 Fe1 C7 105.32(14)
C6 Fe1 C7 41.07(12)
C5 Fe1 C10 158.34(13)
C6 Fe1 C10 41.58(12)
C7 Fe1 C10 69.51(13)
C5 Fe1 C1 41.28(12)
C6 Fe1 C1 157.92(13)
C7 Fe1 C1 121.83(13)
C10 Fe1 C1 159.18(13)
C5 Fe1 C8 122.11(14)
C6 Fe1 C8 68.62(14)
C7 Fe1 C8 40.87(14)
C10 Fe1 C8 68.48(14)
C1 Fe1 C8 107.63(13)
C5 Fe1 C2 68.82(13)
C6 Fe1 C2 158.75(13)
C7 Fe1 C2 159.62(13)
C10 Fe1 C2 123.10(13)
C1 Fe1 C2 41.04(12)
C8 Fe1 C2 124.54(14)
C5 Fe1 C4 40.80(12)
C6 Fe1 C4 105.91(14)
C7 Fe1 C4 120.93(15)
C10 Fe1 C4 122.61(14)
C1 Fe1 C4 68.90(13)
C8 Fe1 C4 157.76(15)
C2 Fe1 C4 68.16(14)
C5 Fe1 C9 158.91(14)
C6 Fe1 C9 68.68(14)
C7 Fe1 C9 68.68(14)
C10 Fe1 C9 40.47(13)
C1 Fe1 C9 123.45(13)
C8 Fe1 C9 40.36(15)
C2 Fe1 C9 109.39(13)
C4 Fe1 C9 159.68(14)
C5 Fe1 C3 68.50(13)
C6 Fe1 C3 122.15(13)
C7 Fe1 C3 157.52(14)
C10 Fe1 C3 107.84(13)
C1 Fe1 C3 68.65(13)
C8 Fe1 C3 160.58(14)
C2 Fe1 C3 40.28(13)
C4 Fe1 C3 40.45(14)
C9 Fe1 C3 124.62(14)
C1 P1 C15 108.65(15)
C1 P1 C11 102.55(15)
C15 P1 C11 111.85(16)
C1 P1 S1 111.98(11)
C15 P1 S1 110.93(13)
C11 P1 S1 110.60(12)
C6 P2 C30 104.25(16)
C6 P2 C24 106.87(14)
C30 P2 C24 104.50(14)
C6 P2 Se1 115.24(11)
C30 P2 Se1 112.68(10)
C24 P2 Se1 112.41(11)
C5 C1 C2 106.8(3)
C5 C1 P1 120.6(2)
C2 C1 P1 132.0(2)
C5 C1 Fe1 68.68(17)
C2 C1 Fe1 69.80(17)
P1 C1 Fe1 132.44(18)
C3 C2 C1 108.5(3)
C3 C2 Fe1 70.17(18)
C1 C2 Fe1 69.16(17)
C2 C3 C4 108.4(3)
C2 C3 Fe1 69.56(18)
C4 C3 Fe1 69.64(19)
C5 C4 C3 107.8(3)
C5 C4 Fe1 68.42(19)
C3 C4 Fe1 69.9(2)
C4 C5 C1 108.5(3)
C4 C5 Fe1 70.78(19)
C1 C5 Fe1 70.05(17)
C7 C6 C10 108.3(3)
C7 C6 P2 124.4(2)
C10 C6 P2 127.2(2)
C7 C6 Fe1 69.97(18)
C10 C6 Fe1 69.85(17)
P2 C6 Fe1 128.6(2)
C6 C7 C8 107.3(3)
C6 C7 Fe1 68.95(18)
C8 C7 Fe1 70.11(19)
C9 C8 C7 108.6(3)
C9 C8 Fe1 70.04(19)
C7 C8 Fe1 69.02(19)
C10 C9 C8 108.6(3)
C10 C9 Fe1 69.14(18)
C8 C9 Fe1 69.61(19)
C9 C10 C6 107.2(3)
C9 C10 Fe1 70.39(19)
C6 C10 Fe1 68.56(17)
C12 C11 C13 107.4(3)
C12 C11 C14 110.3(3)
C13 C11 C14 108.1(3)
C12 C11 P1 112.8(2)
C13 C11 P1 108.0(2)
C14 C11 P1 110.1(2)
C17 C15 C18 106.8(3)
C17 C15 C16 109.3(3)
C18 C15 C16 109.2(3)
C17 C15 P1 110.1(3)
C18 C15 P1 107.8(2)
C16 C15 P1 113.3(3)
C24 C19 C20 119.8(3)
C21 C20 C19 119.9(3)
C20 C21 C22 120.5(3)
C23 C22 C21 119.6(3)
C22 C23 C24 120.4(3)
C23 C24 C19 119.8(3)
C23 C24 P2 119.7(2)
C19 C24 P2 120.5(3)
C26 C25 C30 120.5(3)
C27 C26 C25 119.8(3)
C28 C27 C26 120.0(3)
C27 C28 C29 120.2(3)
C28 C29 C30 120.4(3)
C25 C30 C29 119.1(3)
C25 C30 P2 122.5(2)
C29 C30 P2 118.4(3)

loop_
_geom_bond_atom_site_label_1
_geom_bond_atom_site_label_2
_geom_bond_distance
Fe1 C5 2.026(3)
Fe1 C6 2.025(3)
Fe1 C7 2.039(3)
Fe1 C10 2.042(3)
Fe1 C1 2.045(3)
Fe1 C8 2.053(3)
Fe1 C2 2.053(3)
Fe1 C4 2.058(4)
Fe1 C9 2.059(3)
Fe1 C3 2.061(3)
P1 C1 1.811(3)
P1 C15 1.874(4)
P1 C11 1.887(4)
P1 S1 1.9867(11)
P2 C6 1.795(3)
P2 C30 1.813(3)
P2 C24 1.828(3)
P2 Se1 2.1083(9)
C1 C5 1.435(4)
C1 C2 1.436(4)
C2 C3 1.416(5)
C3 C4 1.424(5)
C4 C5 1.424(4)
C6 C7 1.426(4)
C6 C10 1.444(4)
C7 C8 1.429(5)
C8 C9 1.418(5)
C9 C10 1.419(5)
C11 C12 1.526(5)
C11 C13 1.537(5)
C11 C14 1.541(4)
C15 C17 1.539(5)
C15 C18 1.539(5)
C15 C16 1.543(5)
C19 C24 1.394(5)
C19 C20 1.395(5)
C20 C21 1.379(6)
C21 C22 1.392(5)
C22 C23 1.386(5)
C23 C24 1.388(5)
C25 C26 1.390(5)
C25 C30 1.390(5)
C26 C27 1.389(5)
C27 C28 1.381(5)
C28 C29 1.385(5)
C29 C30 1.392(5)
